data_4065415
loop_
_publ_author_name
'Maleckis, Ansis'
'Sanford, Melanie S.'

_publ_section_title
;
 Facial Tridentate Ligands for Stabilizing Palladium(IV) Complexes
;
_journal_issue 24
_journal_name_full Organometallics
_journal_page_first 6617
_journal_paper_doi 10.1021/om200779j
_journal_volume 30
_journal_year 2011
_chemical_formula_moiety 'C29 H29 F4 N3 O2 Pd S, 0.5(C5 H12 O), (C2 H3 N) '
_chemical_formula_sum 'C33.5 H38 F4 N4 O2.5 Pd S'
_chemical_formula_weight 751.14
_chemical_name_systematic
;
 ?
;
_space_group_IT_number 15
_symmetry_cell_setting monoclinic
_symmetry_space_group_name_Hall '-C 2yc'
_symmetry_space_group_name_H-M 'C 1 2/c 1'
_atom_sites_solution_hydrogens geom
_atom_sites_solution_primary direct
_atom_sites_solution_secondary difmap
_audit_creation_method SHELXL-97
_cell_angle_alpha 90.00
_cell_angle_beta 114.778(8)
_cell_angle_gamma 90.00
_cell_formula_units_Z 8
_cell_length_a 17.4944(3)
_cell_length_b 22.1204(4)
_cell_length_c 18.4391(13)
_cell_measurement_reflns_used 26402
_cell_measurement_temperature 85(2)
_cell_measurement_theta_max 68.20
_cell_measurement_theta_min 9.90
_cell_volume 6478.7(6)
_computing_cell_refinement 'CrystalClear-SM Expert 2.0 r5'
_computing_data_collection 'CrystalClear-SM Expert 2.0 r5 (Rigaku, 2010)'
_computing_data_reduction 'CrystalClear-SM Expert 2.0 r5'
_computing_molecular_graphics 'CrystalStructure 4.0'
_computing_publication_material 'CrystalStructure 4.0 (Rigaku, 2009)'
_computing_structure_refinement 'SHELXL-97 (Sheldrick, 2008)'
_computing_structure_solution 'SHELXS-97 (Sheldrick, 2008)'
_diffrn_ambient_temperature 85(2)
_diffrn_detector_area_resol_mean 14.629
_diffrn_measured_fraction_theta_full 1.000
_diffrn_measured_fraction_theta_max 1.000
_diffrn_measurement_device_type 'Rigaku Saturn70 CCD'
_diffrn_measurement_method \w
_diffrn_radiation_monochromator confocal
_diffrn_radiation_source 'micro-focus rotating anode'
_diffrn_radiation_type CuK\a
_diffrn_radiation_wavelength 1.54178
_diffrn_reflns_av_R_equivalents 0.0499
_diffrn_reflns_av_sigmaI/netI 0.0260
_diffrn_reflns_limit_h_max 21
_diffrn_reflns_limit_h_min -21
_diffrn_reflns_limit_k_max 26
_diffrn_reflns_limit_k_min -26
_diffrn_reflns_limit_l_max 22
_diffrn_reflns_limit_l_min -22
_diffrn_reflns_number 67911
_diffrn_reflns_theta_full 68.23
_diffrn_reflns_theta_max 68.23
_diffrn_reflns_theta_min 3.43
_exptl_absorpt_coefficient_mu 5.760
_exptl_absorpt_correction_T_max 0.712
_exptl_absorpt_correction_T_min 0.544
_exptl_absorpt_correction_type multi-scan
_exptl_absorpt_process_details 'Jacobson, R. (1998) Private communication'
_exptl_crystal_colour yellow
_exptl_crystal_density_diffrn 1.540
_exptl_crystal_density_method 'not measured'
_exptl_crystal_description plate
_exptl_crystal_F_000 3080
_exptl_crystal_size_max 0.20
_exptl_crystal_size_mid 0.10
_exptl_crystal_size_min 0.06
_refine_diff_density_max 1.075
_refine_diff_density_min -1.361
_refine_diff_density_rms 0.090
_refine_ls_extinction_method none
_refine_ls_goodness_of_fit_ref 1.069
_refine_ls_hydrogen_treatment constr
_refine_ls_matrix_type full
_refine_ls_number_parameters 479
_refine_ls_number_reflns 5932
_refine_ls_number_restraints 75
_refine_ls_restrained_S_all 1.071
_refine_ls_R_factor_all 0.0482
_refine_ls_R_factor_gt 0.0470
_refine_ls_shift/su_max 0.006
_refine_ls_shift/su_mean 0.000
_refine_ls_structure_factor_coef Fsqd
_refine_ls_weighting_details 'calc w=1/[\s^2^(Fo^2^)+(0.0495P)^2^+38.5089P] where P=(Fo^2^+2Fc^2^)/3'
_refine_ls_weighting_scheme calc
_refine_ls_wR_factor_gt 0.1170
_refine_ls_wR_factor_ref 0.1181
_reflns_number_gt 5725
_reflns_number_total 5932
_reflns_threshold_expression >2sigma(I)
_cod_data_source_file om200779j_si_001.cif
_cod_data_source_block complex_11
_cod_original_cell_volume 6478.7(5)
_cod_original_sg_symbol_H-M C2/c
_cod_original_formula_sum 'C33.50 H38 F4 N4 O2.50 Pd S'
_cod_database_code 4065415

loop_
_symmetry_equiv_pos_as_xyz
'x, y, z'
'-x, y, -z+1/2'
'x+1/2, y+1/2, z'
'-x+1/2, y+1/2, -z+1/2'
'-x, -y, -z'
'x, -y, z-1/2'
'-x+1/2, -y+1/2, -z'
'x+1/2, -y+1/2, z-1/2'

loop_
_atom_site_label
_atom_site_type_symbol
_atom_site_fract_x
_atom_site_fract_y
_atom_site_fract_z
_atom_site_U_iso_or_equiv
_atom_site_adp_type
_atom_site_occupancy
_atom_site_symmetry_multiplicity
_atom_site_calc_flag
_atom_site_refinement_flags
_atom_site_disorder_assembly
_atom_site_disorder_group
S1 S 0.41268(5) 0.27374(3) 0.53791(5) 0.03100(18) Uani 1 1 d . . .
Pd1 Pd 0.486637(15) 0.195199(10) 0.423790(14) 0.03415(8) Uani 1 1 d . . .
F1 F 0.53898(13) 0.15902(10) 0.35947(12) 0.0470(6) Uani 1 1 d . . .
F2 F 0.58298(16) 0.27404(11) 0.37734(16) 0.0628(6) Uani 1 1 d . . .
F3 F 0.47356(14) 0.31621(10) 0.37932(15) 0.0531(7) Uani 1 1 d . . .
F4 F 0.58327(14) 0.30245(9) 0.48772(13) 0.0467(6) Uani 1 1 d . . .
O1 O 0.49847(14) 0.28438(11) 0.59260(14) 0.0369(6) Uani 1 1 d . . .
O2 O 0.35374(14) 0.25667(11) 0.57053(13) 0.0349(6) Uani 1 1 d . . .
N1 N 0.36779(17) 0.20877(12) 0.31927(16) 0.0310(6) Uani 1 1 d . . .
N2 N 0.4261(2) 0.11283(12) 0.42854(17) 0.0428(8) Uani 1 1 d U . .
N3 N 0.41237(17) 0.22146(12) 0.47763(16) 0.0346(7) Uani 1 1 d . . .
C1 C 0.3534(2) 0.21287(14) 0.2425(2) 0.0339(8) Uani 1 1 d . . .
H1B H 0.3994 0.2137 0.2279 0.041 Uiso 1 1 calc R . .
C2 C 0.2717(2) 0.21595(14) 0.1840(2) 0.0342(8) Uani 1 1 d . . .
H2B H 0.2617 0.2181 0.1292 0.041 Uiso 1 1 calc R . .
C3 C 0.2054(2) 0.21592(14) 0.2052(2) 0.0336(8) Uani 1 1 d . . .
H3A H 0.1493 0.2193 0.1655 0.040 Uiso 1 1 calc R . .
C4 C 0.2210(2) 0.21088(15) 0.2854(2) 0.0346(8) Uani 1 1 d . . .
H4A H 0.1760 0.2104 0.3015 0.042 Uiso 1 1 calc R . .
C5 C 0.3035(2) 0.20663(14) 0.34103(19) 0.0314(8) Uani 1 1 d . . .
C6 C 0.3322(2) 0.19034(14) 0.4291(2) 0.0363(9) Uani 1 1 d . . .
H6A H 0.2878 0.1990 0.4485 0.044 Uiso 1 1 calc R . .
C7 C 0.3523(2) 0.12335(16) 0.4321(2) 0.0407(9) Uani 1 1 d U . .
C8 C 0.2992(3) 0.07660(17) 0.4302(2) 0.0489(10) Uani 1 1 d U . .
H8A H 0.2475 0.0841 0.4340 0.059 Uiso 1 1 calc R . .
C9 C 0.3245(3) 0.01779(19) 0.4226(2) 0.0591(12) Uani 1 1 d U . .
H9A H 0.2891 -0.0154 0.4204 0.071 Uiso 1 1 calc R . .
C10 C 0.3982(3) 0.00783(18) 0.4183(2) 0.0600(12) Uani 1 1 d U . .
H10A H 0.4147 -0.0322 0.4128 0.072 Uiso 1 1 calc R . .
C11 C 0.4509(3) 0.05681(17) 0.4220(2) 0.0531(11) Uani 1 1 d U . .
H11A H 0.5036 0.0501 0.4198 0.064 Uiso 1 1 calc R . .
C12 C 0.3728(2) 0.34265(14) 0.48665(19) 0.0316(7) Uani 1 1 d . . .
C13 C 0.2875(2) 0.34961(14) 0.43891(19) 0.0330(7) Uani 1 1 d . . .
H13A H 0.2501 0.3164 0.4298 0.040 Uiso 1 1 calc R . .
C14 C 0.2574(2) 0.40515(16) 0.4047(2) 0.0371(8) Uani 1 1 d . . .
H14A H 0.1990 0.4099 0.3720 0.045 Uiso 1 1 calc R . .
C15 C 0.3120(3) 0.45509(15) 0.4176(2) 0.0416(9) Uani 1 1 d . . .
C16 C 0.3958(3) 0.44613(17) 0.4640(3) 0.0547(12) Uani 1 1 d . . .
H16A H 0.4338 0.4788 0.4723 0.066 Uiso 1 1 calc R . .
C17 C 0.4273(3) 0.39074(17) 0.4993(3) 0.0504(11) Uani 1 1 d . . .
H17A H 0.4857 0.3860 0.5318 0.060 Uiso 1 1 calc R . .
C18 C 0.2759(3) 0.51733(16) 0.3818(2) 0.0472(10) Uani 1 1 d . . .
C19 C 0.2199(4) 0.5398(2) 0.4185(3) 0.0738(15) Uani 1 1 d . . .
H19A H 0.2012 0.5809 0.3998 0.111 Uiso 1 1 calc R . .
H19B H 0.2508 0.5400 0.4768 0.111 Uiso 1 1 calc R . .
H19C H 0.1707 0.5132 0.4032 0.111 Uiso 1 1 calc R . .
C20 C 0.2309(3) 0.51367(19) 0.2918(2) 0.0485(10) Uani 1 1 d . . .
H20A H 0.1841 0.4849 0.2768 0.073 Uiso 1 1 calc R . .
H20B H 0.2703 0.5000 0.2700 0.073 Uiso 1 1 calc R . .
H20C H 0.2090 0.5537 0.2701 0.073 Uiso 1 1 calc R . .
C21 C 0.3482(4) 0.5646(2) 0.4025(4) 0.093(2) Uani 1 1 d . . .
H21A H 0.3243 0.6040 0.3803 0.139 Uiso 1 1 calc R . .
H21B H 0.3868 0.5516 0.3794 0.139 Uiso 1 1 calc R . .
H21C H 0.3790 0.5678 0.4606 0.139 Uiso 1 1 calc R . .
C22 C 0.5916(2) 0.17345(15) 0.5224(2) 0.0397(9) Uani 1 1 d . . .
C23 C 0.5864(2) 0.15792(15) 0.5924(2) 0.0400(9) Uani 1 1 d . . .
H23A H 0.5339 0.1592 0.5961 0.048 Uiso 1 1 calc R . .
C24 C 0.6601(2) 0.14010(15) 0.6588(2) 0.0426(10) Uani 1 1 d . . .
H24A H 0.6568 0.1298 0.7074 0.051 Uiso 1 1 calc R . .
C25 C 0.7374(2) 0.13738(15) 0.6545(2) 0.0419(10) Uani 1 1 d . . .
C26 C 0.7397(2) 0.15146(16) 0.5818(2) 0.0444(10) Uani 1 1 d . . .
H26A H 0.7916 0.1485 0.5770 0.053 Uiso 1 1 calc R . .
C27 C 0.6672(2) 0.16985(17) 0.5156(2) 0.0445(10) Uani 1 1 d . . .
H27A H 0.6701 0.1797 0.4666 0.053 Uiso 1 1 calc R . .
C28 C 0.8168(2) 0.12138(17) 0.7262(2) 0.0481(11) Uani 1 1 d . . .
H28A H 0.8087 0.1285 0.7750 0.072 Uiso 1 1 calc R . .
H28B H 0.8632 0.1466 0.7270 0.072 Uiso 1 1 calc R . .
H28C H 0.8302 0.0787 0.7234 0.072 Uiso 1 1 calc R . .
C29 C 0.5364(2) 0.27674(16) 0.4179(2) 0.0387(9) Uani 1 1 d . . .
N4 N 0.5405(5) 0.9481(4) 0.3613(5) 0.065(2) Uani 0.50 1 d PDU A -1
C30 C 0.5247(6) 0.9883(4) 0.3180(5) 0.057(2) Uani 0.50 1 d PDU A -1
C31 C 0.5079(10) 1.0418(4) 0.2646(8) 0.069(3) Uani 0.50 1 d PDU A -1
H31A H 0.5077 1.0785 0.2944 0.104 Uiso 0.50 1 calc PR A -1
H31B H 0.4530 1.0372 0.2192 0.104 Uiso 0.50 1 calc PR A -1
H31C H 0.5520 1.0451 0.2452 0.104 Uiso 0.50 1 calc PR A -1
N5 N 0.5372(5) 0.9061(4) 0.3373(6) 0.076(2) Uani 0.50 1 d PDU B -2
C32 C 0.5176(5) 0.8636(4) 0.2984(5) 0.058(2) Uani 0.50 1 d PDU B -2
C33 C 0.4888(5) 0.8078(4) 0.2522(7) 0.053(3) Uani 0.50 1 d PDU B -2
H33A H 0.5322 0.7932 0.2360 0.079 Uiso 0.50 1 calc PR B -2
H33B H 0.4368 0.8157 0.2045 0.079 Uiso 0.50 1 calc PR B -2
H33C H 0.4780 0.7770 0.2850 0.079 Uiso 0.50 1 calc PR B -2
O3 O 0.4718(4) 0.4896(3) 0.8126(3) 0.0500(14) Uani 0.50 1 d P C -1
C34 C 0.5197(6) 0.5432(4) 0.8427(5) 0.054(2) Uani 0.50 1 d P C -1
H34A H 0.5797 0.5331 0.8675 0.081 Uiso 0.50 1 calc PR C -1
H34B H 0.5037 0.5616 0.8827 0.081 Uiso 0.50 1 calc PR C -1
H34C H 0.5086 0.5717 0.7988 0.081 Uiso 0.50 1 calc PR C -1
C35 C 0.502(2) 0.4554(3) 0.750(3) 0.072(3) Uani 0.50 1 d P C -1
C36 C 0.4321(6) 0.4006(4) 0.7395(6) 0.056(2) Uani 0.50 1 d P C -1
H36A H 0.4309 0.3719 0.6985 0.084 Uiso 0.50 1 calc PR C -1
H36B H 0.3761 0.4184 0.7235 0.084 Uiso 0.50 1 calc PR C -1
H36C H 0.4485 0.3793 0.7905 0.084 Uiso 0.50 1 calc PR C -1
C37 C 0.4621(6) 0.4914(4) 0.6777(5) 0.059(2) Uani 0.50 1 d P C -1
H37A H 0.4921 0.5300 0.6846 0.088 Uiso 0.50 1 calc PR C -1
H37B H 0.4034 0.4992 0.6676 0.088 Uiso 0.50 1 calc PR C -1
H37C H 0.4641 0.4695 0.6323 0.088 Uiso 0.50 1 calc PR C -1
C38 C 0.5798(5) 0.4350(5) 0.7897(6) 0.056(2) Uani 0.50 1 d P C -1
H38A H 0.5932 0.4060 0.7565 0.084 Uiso 0.50 1 calc PR C -1
H38B H 0.5842 0.4150 0.8387 0.084 Uiso 0.50 1 calc PR C -1
H38C H 0.6194 0.4689 0.8034 0.084 Uiso 0.50 1 calc PR C -1

loop_
_atom_site_aniso_label
_atom_site_aniso_U_11
_atom_site_aniso_U_22
_atom_site_aniso_U_33
_atom_site_aniso_U_23
_atom_site_aniso_U_13
_atom_site_aniso_U_12
S1 0.0284(3) 0.0218(4) 0.0306(4) -0.0014(3) 0.0004(3) -0.0045(3)
Pd1 0.03416(13) 0.01886(12) 0.03079(13) -0.00352(8) -0.00470(10) 0.00159(9)
F1 0.0458(11) 0.0349(11) 0.0390(10) -0.0086(9) -0.0033(9) 0.0068(9)
F2 0.0808(14) 0.0431(13) 0.0803(15) -0.0197(11) 0.0493(12) -0.0156(11)
F3 0.0434(11) 0.0283(10) 0.0640(14) 0.0125(10) -0.0006(11) -0.0019(9)
F4 0.0480(11) 0.0278(10) 0.0456(12) -0.0070(8) 0.0012(10) -0.0083(9)
O1 0.0263(10) 0.0303(12) 0.0388(12) -0.0097(10) -0.0015(9) -0.0032(9)
O2 0.0334(11) 0.0306(12) 0.0311(11) 0.0046(9) 0.0041(9) -0.0071(9)
N1 0.0314(13) 0.0174(12) 0.0295(13) 0.0021(10) -0.0017(11) -0.0037(10)
N2 0.0511(16) 0.0182(12) 0.0318(13) 0.0003(11) -0.0096(12) -0.0023(12)
N3 0.0348(13) 0.0222(13) 0.0301(13) -0.0015(11) -0.0027(11) -0.0110(11)
C1 0.0374(16) 0.0198(15) 0.0346(16) 0.0037(12) 0.0055(13) -0.0024(13)
C2 0.0413(17) 0.0170(14) 0.0313(16) 0.0050(12) 0.0024(13) -0.0022(13)
C3 0.0312(15) 0.0181(14) 0.0338(16) 0.0017(12) -0.0039(13) -0.0041(12)
C4 0.0330(15) 0.0239(15) 0.0346(16) 0.0024(13) 0.0019(13) -0.0067(13)
C5 0.0377(16) 0.0168(14) 0.0289(15) 0.0020(12) 0.0035(13) -0.0073(12)
C6 0.0413(18) 0.0232(16) 0.0267(16) 0.0006(12) -0.0032(14) -0.0129(13)
C7 0.0522(18) 0.0277(15) 0.0240(14) 0.0033(12) -0.0019(13) -0.0084(14)
C8 0.070(2) 0.0327(16) 0.0300(15) 0.0007(13) 0.0073(14) -0.0233(15)
C9 0.089(2) 0.0337(17) 0.0330(16) 0.0021(14) 0.0037(16) -0.0222(17)
C10 0.082(2) 0.0258(16) 0.0386(17) 0.0014(14) -0.0076(16) -0.0042(17)
C11 0.062(2) 0.0261(16) 0.0396(17) -0.0015(14) -0.0097(15) 0.0039(15)
C12 0.0376(15) 0.0190(14) 0.0337(15) 0.0002(12) 0.0105(13) -0.0027(12)
C13 0.0406(16) 0.0205(15) 0.0334(15) 0.0015(12) 0.0112(13) -0.0025(13)
C14 0.0467(17) 0.0281(17) 0.0322(16) 0.0057(13) 0.0123(14) 0.0014(14)
C15 0.069(2) 0.0201(16) 0.0346(16) 0.0012(13) 0.0207(16) -0.0021(15)
C16 0.058(2) 0.0239(18) 0.068(3) 0.0023(17) 0.012(2) -0.0129(17)
C17 0.0421(19) 0.0280(18) 0.066(2) 0.0001(17) 0.0079(18) -0.0115(15)
C18 0.074(2) 0.0219(17) 0.0400(18) 0.0042(14) 0.0188(17) -0.0006(17)
C19 0.133(4) 0.039(2) 0.053(2) 0.0075(18) 0.043(3) 0.030(3)
C20 0.067(2) 0.040(2) 0.0346(17) 0.0075(15) 0.0181(17) 0.0137(18)
C21 0.089(4) 0.035(2) 0.105(4) 0.027(3) -0.009(3) -0.015(2)
C22 0.0398(18) 0.0209(15) 0.0366(18) -0.0100(13) -0.0056(15) 0.0048(14)
C23 0.0413(18) 0.0212(16) 0.0384(18) -0.0059(13) -0.0019(15) 0.0044(14)
C24 0.051(2) 0.0159(15) 0.0393(18) -0.0026(13) -0.0028(16) 0.0054(14)
C25 0.0409(18) 0.0172(15) 0.0421(19) -0.0065(14) -0.0078(15) 0.0059(14)
C26 0.0414(18) 0.0267(17) 0.0434(19) -0.0108(15) -0.0035(16) 0.0068(15)
C27 0.0450(19) 0.0326(18) 0.0367(18) -0.0099(15) -0.0018(16) 0.0044(16)
C28 0.045(2) 0.0262(18) 0.048(2) 0.0014(16) -0.0057(17) 0.0042(15)
C29 0.0421(18) 0.0271(17) 0.0356(17) -0.0050(14) 0.0050(14) 0.0004(14)
N4 0.074(4) 0.051(4) 0.076(5) -0.003(3) 0.036(4) 0.000(4)
C30 0.059(4) 0.051(5) 0.063(5) -0.008(3) 0.028(4) -0.001(4)
C31 0.052(5) 0.061(5) 0.078(10) 0.003(4) 0.011(6) 0.014(6)
N5 0.059(4) 0.053(4) 0.122(7) 0.013(4) 0.044(4) -0.001(4)
C32 0.045(4) 0.062(5) 0.074(5) 0.023(4) 0.031(4) 0.009(4)
C33 0.029(6) 0.098(5) 0.037(3) 0.008(4) 0.020(4) 0.006(4)
O3 0.056(3) 0.039(3) 0.050(3) -0.008(2) 0.017(2) -0.001(3)
C34 0.067(5) 0.037(4) 0.050(4) -0.004(3) 0.016(4) -0.006(4)
C35 0.096(6) 0.041(4) 0.048(4) 0.000(13) -0.001(4) -0.030(11)
C36 0.059(5) 0.048(5) 0.054(5) -0.009(4) 0.018(4) -0.008(4)
C37 0.074(5) 0.055(5) 0.046(4) -0.001(4) 0.024(4) 0.014(5)
C38 0.056(4) 0.051(5) 0.064(5) 0.014(4) 0.027(4) 0.014(4)

loop_
_atom_type_symbol
_atom_type_description
_atom_type_scat_dispersion_real
_atom_type_scat_dispersion_imag
_atom_type_scat_source
C C 0.0181 0.0091 'International Tables Vol C Tables 4.2.6.8 and 6.1.1.4'
H H 0.0000 0.0000 'International Tables Vol C Tables 4.2.6.8 and 6.1.1.4'
N N 0.0311 0.0180 'International Tables Vol C Tables 4.2.6.8 and 6.1.1.4'
O O 0.0492 0.0322 'International Tables Vol C Tables 4.2.6.8 and 6.1.1.4'
F F 0.0727 0.0534 'International Tables Vol C Tables 4.2.6.8 and 6.1.1.4'
S S 0.3331 0.5567 'International Tables Vol C Tables 4.2.6.8 and 6.1.1.4'
Pd Pd 0.1215 3.9337 'International Tables Vol C Tables 4.2.6.8 and 6.1.1.4'

loop_
_geom_angle_atom_site_label_1
_geom_angle_atom_site_label_2
_geom_angle_atom_site_label_3
_geom_angle
O1 S1 O2 117.99(15)
O1 S1 N3 107.73(15)
O2 S1 N3 107.74(15)
O1 S1 C12 107.17(15)
O2 S1 C12 104.87(15)
N3 S1 C12 111.34(15)
F1 Pd1 N3 168.26(9)
F1 Pd1 C29 90.62(13)
N3 Pd1 C29 98.60(14)
F1 Pd1 C22 88.18(13)
N3 Pd1 C22 98.90(14)
C29 Pd1 C22 90.63(14)
F1 Pd1 N2 92.44(12)
N3 Pd1 N2 78.01(12)
C29 Pd1 N2 175.85(14)
C22 Pd1 N2 92.26(13)
F1 Pd1 N1 92.05(10)
N3 Pd1 N1 79.86(11)
C29 Pd1 N1 95.87(12)
C22 Pd1 N1 173.49(13)
N2 Pd1 N1 81.23(10)
C1 N1 C5 120.7(3)
C1 N1 Pd1 129.3(2)
C5 N1 Pd1 109.8(2)
C11 N2 C7 121.5(4)
C11 N2 Pd1 127.1(3)
C7 N2 Pd1 111.1(2)
C6 N3 S1 118.8(3)
C6 N3 Pd1 102.1(2)
S1 N3 Pd1 137.01(16)
N1 C1 C2 120.4(3)
N1 C1 H1B 119.8
C2 C1 H1B 119.8
C3 C2 C1 119.8(3)
C3 C2 H2B 120.1
C1 C2 H2B 120.1
C2 C3 C4 119.4(3)
C2 C3 H3A 120.3
C4 C3 H3A 120.3
C5 C4 C3 118.3(4)
C5 C4 H4A 120.8
C3 C4 H4A 120.8
N1 C5 C4 121.4(3)
N1 C5 C6 112.4(3)
C4 C5 C6 125.6(3)
N3 C6 C7 106.6(3)
N3 C6 C5 109.8(3)
C7 C6 C5 103.7(3)
N3 C6 H6A 112.1
C7 C6 H6A 112.1
C5 C6 H6A 112.1
N2 C7 C8 121.3(4)
N2 C7 C6 112.4(3)
C8 C7 C6 126.0(4)
C7 C8 C9 117.5(5)
C7 C8 H8A 121.3
C9 C8 H8A 121.3
C10 C9 C8 120.7(4)
C10 C9 H9A 119.7
C8 C9 H9A 119.7
C9 C10 C11 119.8(4)
C9 C10 H10A 120.1
C11 C10 H10A 120.1
N2 C11 C10 119.1(5)
N2 C11 H11A 120.4
C10 C11 H11A 120.4
C17 C12 C13 120.3(3)
C17 C12 S1 118.9(3)
C13 C12 S1 120.7(2)
C14 C13 C12 119.4(3)
C14 C13 H13A 120.3
C12 C13 H13A 120.3
C13 C14 C15 121.1(3)
C13 C14 H14A 119.4
C15 C14 H14A 119.4
C16 C15 C14 117.6(3)
C16 C15 C18 122.4(3)
C14 C15 C18 119.9(3)
C15 C16 C17 122.1(4)
C15 C16 H16A 119.0
C17 C16 H16A 119.0
C12 C17 C16 119.4(4)
C12 C17 H17A 120.3
C16 C17 H17A 120.3
C19 C18 C20 112.2(4)
C19 C18 C15 109.4(3)
C20 C18 C15 110.7(3)
C19 C18 C21 106.6(4)
C20 C18 C21 107.4(4)
C15 C18 C21 110.4(4)
C18 C19 H19A 109.5
C18 C19 H19B 109.5
H19A C19 H19B 109.5
C18 C19 H19C 109.5
H19A C19 H19C 109.5
H19B C19 H19C 109.5
C18 C20 H20A 109.5
C18 C20 H20B 109.5
H20A C20 H20B 109.5
C18 C20 H20C 109.5
H20A C20 H20C 109.5
H20B C20 H20C 109.5
C18 C21 H21A 109.5
C18 C21 H21B 109.5
H21A C21 H21B 109.5
C18 C21 H21C 109.5
H21A C21 H21C 109.5
H21B C21 H21C 109.5
C23 C22 C27 120.8(3)
C23 C22 Pd1 120.7(3)
C27 C22 Pd1 118.3(3)
C22 C23 C24 119.2(4)
C22 C23 H23A 120.4
C24 C23 H23A 120.4
C25 C24 C23 121.3(4)
C25 C24 H24A 119.3
C23 C24 H24A 119.3
C24 C25 C26 117.9(3)
C24 C25 C28 121.5(4)
C26 C25 C28 120.6(4)
C25 C26 C27 121.5(4)
C25 C26 H26A 119.3
C27 C26 H26A 119.3
C22 C27 C26 119.2(4)
C22 C27 H27A 120.4
C26 C27 H27A 120.4
C25 C28 H28A 109.5
C25 C28 H28B 109.5
H28A C28 H28B 109.5
C25 C28 H28C 109.5
H28A C28 H28C 109.5
H28B C28 H28C 109.5
F2 C29 F4 107.0(3)
F2 C29 F3 106.9(3)
F4 C29 F3 105.6(3)
F2 C29 Pd1 111.8(2)
F4 C29 Pd1 115.7(3)
F3 C29 Pd1 109.3(2)
N4 C30 C31 177.3(10)
N5 C32 C33 175.5(11)
C32 C33 H33A 109.5
C32 C33 H33B 109.5
H33A C33 H33B 109.5
C32 C33 H33C 109.5
H33A C33 H33C 109.5
H33B C33 H33C 109.5
C34 O3 C35 110.4(10)
C38 C35 C37 133(3)
C38 C35 O3 109(3)
C37 C35 O3 102.6(15)
C38 C35 C36 110.3(12)
C37 C35 C36 104(2)
O3 C35 C36 89(2)

loop_
_geom_bond_atom_site_label_1
_geom_bond_atom_site_label_2
_geom_bond_distance
S1 O1 1.434(2)
S1 O2 1.445(3)
S1 N3 1.602(3)
S1 C12 1.775(3)
Pd1 F1 1.948(2)
Pd1 N3 2.023(3)
Pd1 C29 2.026(4)
Pd1 C22 2.027(3)
Pd1 N2 2.128(3)
Pd1 N1 2.184(2)
F2 C29 1.318(5)
F3 C29 1.350(4)
F4 C29 1.329(4)
N1 C1 1.332(5)
N1 C5 1.344(5)
N2 C11 1.336(5)
N2 C7 1.340(6)
N3 C6 1.479(4)
C1 C2 1.385(4)
C1 H1B 0.9500
C2 C3 1.372(5)
C2 H2B 0.9500
C3 C4 1.391(5)
C3 H3A 0.9500
C4 C5 1.379(4)
C4 H4A 0.9500
C5 C6 1.528(5)
C6 C7 1.519(5)
C6 H6A 1.0000
C7 C8 1.381(5)
C8 C9 1.400(6)
C8 H8A 0.9500
C9 C10 1.343(8)
C9 H9A 0.9500
C10 C11 1.406(6)
C10 H10A 0.9500
C11 H11A 0.9500
C12 C17 1.381(5)
C12 C13 1.388(4)
C13 C14 1.380(5)
C13 H13A 0.9500
C14 C15 1.414(5)
C14 H14A 0.9500
C15 C16 1.368(6)
C15 C18 1.543(5)
C16 C17 1.388(6)
C16 H16A 0.9500
C17 H17A 0.9500
C18 C19 1.491(7)
C18 C20 1.513(5)
C18 C21 1.560(7)
C19 H19A 0.9800
C19 H19B 0.9800
C19 H19C 0.9800
C20 H20A 0.9800
C20 H20B 0.9800
C20 H20C 0.9800
C21 H21A 0.9800
C21 H21B 0.9800
C21 H21C 0.9800
C22 C23 1.376(6)
C22 C27 1.383(6)
C23 C24 1.412(5)
C23 H23A 0.9500
C24 C25 1.388(6)
C24 H24A 0.9500
C25 C26 1.394(6)
C25 C28 1.505(5)
C26 C27 1.402(5)
C26 H26A 0.9500
C27 H27A 0.9500
C28 H28A 0.9800
C28 H28B 0.9800
C28 H28C 0.9800
N4 C30 1.150(11)
C30 C31 1.488(13)
C31 H31A 0.9800
C31 H31B 0.9800
C31 H31C 0.9800
N5 C32 1.144(11)
C32 C33 1.466(12)
C33 H33A 0.9800
C33 H33B 0.9800
C33 H33C 0.9800
O3 C34 1.422(10)
O3 C35 1.65(5)
C34 H34A 0.9800
C34 H34B 0.9800
C34 H34C 0.9800
C35 C38 1.33(3)
C35 C37 1.45(4)
C35 C36 1.67(3)
C36 H36A 0.9800
C36 H36B 0.9800
C36 H36C 0.9800
C37 H37A 0.9800
C37 H37B 0.9800
C37 H37C 0.9800
C38 H38A 0.9800
C38 H38B 0.9800
C38 H38C 0.9800
